data_2233660
loop_
_publ_author_name
'Lin, Hong'
'Wang, Xiao-Juan'

_publ_section_title
;
 <i>catena</i>-Poly[[diaqua(2,2'-bipyridine-\k^2^<i>N</i>,<i>N</i>')zinc]-\m-2,2'-[1,4-phenylenebis(sulfanediyl)]diacetato-\k^2^<i>O</i>:<i>O</i>']
;
_journal_coeditor_code WM2568
_journal_issue 2
_journal_name_full 'Acta Crystallographica Section E'
_journal_page_first m105
_journal_paper_doi 10.1107/S1600536811055310
_journal_volume 68
_journal_year 2012
_chemical_formula_iupac '[Zn (C10 H8 O4 S2) (C10 H8 N2) (H2 O)2]'
_chemical_formula_moiety 'C20 H20 N2 O6 S2 Zn'
_chemical_formula_sum 'C20 H20 N2 O6 S2 Zn'
_chemical_formula_weight 513.87
_chemical_name_systematic
;
<i>catena</i>-Poly[[diaqua(2,2'-bipyridine-\k^2^<i>N</i>,<i>N</i>')zinc]-
\m-2,2'-[1,4-phenylenebis(sulfanediyl)]diacetato-\k^2^<i>O</i>:<i>O</i>']
;
_space_group_IT_number 15
_symmetry_cell_setting monoclinic
_symmetry_space_group_name_Hall '-C 2yc'
_symmetry_space_group_name_H-M 'C 1 2/c 1'
_atom_sites_solution_hydrogens geom
_atom_sites_solution_primary direct
_atom_sites_solution_secondary difmap
_audit_creation_method SHELXL-97
_cell_angle_alpha 90.00
_cell_angle_beta 90.765(3)
_cell_angle_gamma 90.00
_cell_formula_units_Z 4
_cell_length_a 20.4396(8)
_cell_length_b 12.8695(8)
_cell_length_c 7.9798(4)
_cell_measurement_reflns_used 7952
_cell_measurement_temperature 296(2)
_cell_measurement_theta_max 27.65
_cell_measurement_theta_min 1.87
_cell_volume 2098.88(19)
_computing_cell_refinement 'SAINT (Bruker, 2006)'
_computing_data_collection 'APEX2 (Bruker, 2006)'
_computing_data_reduction 'SAINT (Bruker, 2006)'
_computing_molecular_graphics 'SHELXTL (Sheldrick, 2008) and DIAMOND (Crystal Impact, 2008)'
_computing_publication_material 'publCIF (Westrip, 2010)'
_computing_structure_refinement 'SHELXL97 (Sheldrick, 2008)'
_computing_structure_solution 'SHELXS97 (Sheldrick, 2008)'
_diffrn_ambient_temperature 296(2)
_diffrn_measured_fraction_theta_full 0.998
_diffrn_measured_fraction_theta_max 0.998
_diffrn_measurement_device_type 'Bruker APEXII CCD'
_diffrn_measurement_method '\w scans'
_diffrn_radiation_monochromator graphite
_diffrn_radiation_source 'fine-focus sealed tube'
_diffrn_radiation_type MoK\a
_diffrn_radiation_wavelength 0.71073
_diffrn_reflns_av_R_equivalents 0.0259
_diffrn_reflns_av_sigmaI/netI 0.0151
_diffrn_reflns_limit_h_max 26
_diffrn_reflns_limit_h_min -26
_diffrn_reflns_limit_k_max 16
_diffrn_reflns_limit_k_min -15
_diffrn_reflns_limit_l_max 10
_diffrn_reflns_limit_l_min -10
_diffrn_reflns_number 16253
_diffrn_reflns_theta_full 27.65
_diffrn_reflns_theta_max 27.65
_diffrn_reflns_theta_min 1.87
_diffrn_standards_number 0
_exptl_absorpt_coefficient_mu 1.410
_exptl_absorpt_correction_T_max 0.853
_exptl_absorpt_correction_T_min 0.761
_exptl_absorpt_correction_type multi-scan
_exptl_absorpt_process_details '(<i>SADABS</i>; Sheldrick, 1996)'
_exptl_crystal_colour colourless
_exptl_crystal_density_diffrn 1.626
_exptl_crystal_density_method 'not measured'
_exptl_crystal_description block
_exptl_crystal_F_000 1056
_exptl_crystal_size_max 0.22
_exptl_crystal_size_mid 0.16
_exptl_crystal_size_min 0.11
_refine_diff_density_max 0.313
_refine_diff_density_min -0.313
_refine_ls_extinction_method none
_refine_ls_goodness_of_fit_ref 1.041
_refine_ls_hydrogen_treatment mixed
_refine_ls_matrix_type full
_refine_ls_number_parameters 147
_refine_ls_number_reflns 2448
_refine_ls_number_restraints 3
_refine_ls_restrained_S_all 1.041
_refine_ls_R_factor_gt 0.0246
_refine_ls_shift/su_max 0.001
_refine_ls_shift/su_mean 0.000
_refine_ls_structure_factor_coef Fsqd
_refine_ls_weighting_details 'calc w=1/[\s^2^(Fo^2^)+(0.0430P)^2^+0.7442P] where P=(Fo^2^+2Fc^2^)/3'
_refine_ls_weighting_scheme calc
_refine_ls_wR_factor_gt 0.0675
_refine_ls_wR_factor_ref 0.0698
_reflns_number_gt 2237
_reflns_number_total 2448
_reflns_threshold_expression I>2sigma(I)
_cod_data_source_file wm2568.cif
_cod_data_source_block I
_cod_original_sg_symbol_H-M 'C 2/c'
_cod_database_code 2233660
_cod_database_fobs_code 2233660

loop_
_symmetry_equiv_pos_as_xyz
'x, y, z'
'-x, y, -z+1/2'
'x+1/2, y+1/2, z'
'-x+1/2, y+1/2, -z+1/2'
'-x, -y, -z'
'x, -y, z-1/2'
'-x+1/2, -y+1/2, -z'
'x+1/2, -y+1/2, z-1/2'

loop_
_atom_site_type_symbol
_atom_site_label
_atom_site_fract_x
_atom_site_fract_y
_atom_site_fract_z
_atom_site_U_iso_or_equiv
_atom_site_adp_type
_atom_site_calc_flag
_atom_site_refinement_flags
_atom_site_occupancy
_atom_site_symmetry_multiplicity
Zn Zn1 0.5000 0.725191(16) 0.2500 0.03569(9) Uani d S 1 2
S S1 0.676748(19) 0.62114(4) 0.78141(5) 0.04863(12) Uani d . 1 1
N N1 0.44065(7) 0.85617(9) 0.31662(16) 0.0391(3) Uani d . 1 1
O O1W 0.57320(6) 0.61941(8) 0.18683(14) 0.0435(3) Uani d D 1 1
H H1WA 0.5703(10) 0.5693(13) 0.123(2) 0.052 Uiso d D 1 1
H H1WB 0.5785(10) 0.5933(15) 0.2793(18) 0.052 Uiso d D 1 1
O O1 0.54190(6) 0.72445(7) 0.49896(13) 0.0398(2) Uani d . 1 1
O O2 0.57240(6) 0.55857(8) 0.50514(13) 0.0446(3) Uani d . 1 1
C C1 0.38250(9) 0.85086(14) 0.3913(2) 0.0484(4) Uani d . 1 1
H H1A 0.3633 0.7861 0.4061 0.058 Uiso calc R 1 1
C C2 0.34980(10) 0.93842(17) 0.4477(2) 0.0597(5) Uani d . 1 1
H H2A 0.3089 0.9329 0.4966 0.072 Uiso calc R 1 1
C C3 0.37950(11) 1.03389(15) 0.4292(3) 0.0618(5) Uani d . 1 1
H H3A 0.3594 1.0937 0.4688 0.074 Uiso calc R 1 1
C C4 0.43876(10) 1.03996(13) 0.3523(2) 0.0532(4) Uani d . 1 1
H H4A 0.4592 1.1040 0.3391 0.064 Uiso calc R 1 1
C C5 0.46836(8) 0.94978(11) 0.29374(19) 0.0403(3) Uani d . 1 1
C C6 0.56711(6) 0.64669(10) 0.56961(17) 0.0319(3) Uani d . 1 1
C C7 0.59312(7) 0.66315(13) 0.74760(18) 0.0395(3) Uani d . 1 1
H H7A 0.5652 0.6258 0.8245 0.047 Uiso calc R 1 1
H H7B 0.5901 0.7365 0.7746 0.047 Uiso calc R 1 1
C C8 0.71752(7) 0.69346(13) 0.6228(2) 0.0408(3) Uani d . 1 1
C C9 0.71738(8) 0.65950(13) 0.4586(2) 0.0479(4) Uani d . 1 1
H H9A 0.6958 0.5983 0.4300 0.057 Uiso calc R 1 1
C C10 0.75080(8) 0.78402(14) 0.6640(2) 0.0475(4) Uani d . 1 1
H H10A 0.7518 0.8070 0.7745 0.057 Uiso calc R 1 1

loop_
_atom_site_aniso_label
_atom_site_aniso_U_11
_atom_site_aniso_U_22
_atom_site_aniso_U_33
_atom_site_aniso_U_12
_atom_site_aniso_U_13
_atom_site_aniso_U_23
Zn1 0.04999(16) 0.02228(13) 0.03467(14) 0.000 -0.00485(10) 0.000
S1 0.0406(2) 0.0562(3) 0.0490(2) 0.00141(17) -0.00659(17) 0.01881(18)
N1 0.0518(7) 0.0284(6) 0.0367(6) 0.0019(5) -0.0129(5) -0.0020(5)
O1W 0.0664(7) 0.0291(5) 0.0349(5) 0.0064(5) -0.0039(5) -0.0045(4)
O1 0.0540(6) 0.0316(5) 0.0336(5) 0.0051(4) -0.0085(5) -0.0008(4)
O2 0.0661(7) 0.0290(5) 0.0385(5) 0.0007(5) -0.0048(5) 0.0043(4)
C1 0.0531(9) 0.0449(9) 0.0468(9) 0.0033(7) -0.0084(7) -0.0017(7)
C2 0.0590(11) 0.0643(12) 0.0555(11) 0.0169(9) -0.0085(8) -0.0076(9)
C3 0.0744(13) 0.0478(10) 0.0626(11) 0.0254(9) -0.0234(9) -0.0171(8)
C4 0.0680(11) 0.0309(8) 0.0600(10) 0.0107(7) -0.0274(9) -0.0082(7)
C5 0.0546(8) 0.0258(6) 0.0398(7) 0.0028(6) -0.0231(6) -0.0023(5)
C6 0.0324(6) 0.0328(7) 0.0304(6) -0.0034(5) 0.0012(5) 0.0042(5)
C7 0.0400(7) 0.0479(8) 0.0307(7) 0.0045(6) -0.0003(6) 0.0028(6)
C8 0.0310(7) 0.0437(8) 0.0475(8) 0.0024(6) -0.0010(6) 0.0051(7)
C9 0.0418(8) 0.0454(9) 0.0564(10) -0.0066(7) 0.0025(7) -0.0064(7)
C10 0.0420(8) 0.0553(10) 0.0452(9) -0.0039(7) 0.0003(7) -0.0075(7)

loop_
_atom_type_symbol
_atom_type_description
_atom_type_scat_dispersion_real
_atom_type_scat_dispersion_imag
_atom_type_scat_source
C C 0.0033 0.0016 'International Tables Vol C Tables 4.2.6.8 and 6.1.1.4'
H H 0.0000 0.0000 'International Tables Vol C Tables 4.2.6.8 and 6.1.1.4'
N N 0.0061 0.0033 'International Tables Vol C Tables 4.2.6.8 and 6.1.1.4'
O O 0.0106 0.0060 'International Tables Vol C Tables 4.2.6.8 and 6.1.1.4'
S S 0.1246 0.1234 'International Tables Vol C Tables 4.2.6.8 and 6.1.1.4'
Zn Zn 0.2839 1.4301 'International Tables Vol C Tables 4.2.6.8 and 6.1.1.4'

loop_
_geom_angle_atom_site_label_1
_geom_angle_atom_site_label_2
_geom_angle_atom_site_label_3
_geom_angle_site_symmetry_1
_geom_angle_site_symmetry_3
_geom_angle
O1W Zn1 O1W 2_655 . 98.69(7)
O1W Zn1 N1 2_655 2_655 168.43(5)
O1W Zn1 N1 . 2_655 92.47(5)
O1W Zn1 N1 2_655 . 92.47(5)
O1W Zn1 N1 . . 168.43(5)
N1 Zn1 N1 2_655 . 76.59(7)
O1W Zn1 O1 2_655 2_655 86.70(4)
O1W Zn1 O1 . 2_655 92.97(4)
N1 Zn1 O1 2_655 2_655 89.66(4)
N1 Zn1 O1 . 2_655 90.74(4)
O1W Zn1 O1 2_655 . 92.97(4)
O1W Zn1 O1 . . 86.70(4)
N1 Zn1 O1 2_655 . 90.74(4)
N1 Zn1 O1 . . 89.66(4)
O1 Zn1 O1 2_655 . 179.49(5)
C8 S1 C7 . . 100.80(7)
C1 N1 C5 . . 118.97(14)
C1 N1 Zn1 . . 125.31(11)
C5 N1 Zn1 . . 115.42(11)
Zn1 O1W H1WA . . 127.8(14)
Zn1 O1W H1WB . . 97.9(14)
H1WA O1W H1WB . . 104.3(17)
C6 O1 Zn1 . . 125.00(9)
N1 C1 C2 . . 122.49(17)
N1 C1 H1A . . 118.8
C2 C1 H1A . . 118.8
C3 C2 C1 . . 118.3(2)
C3 C2 H2A . . 120.8
C1 C2 H2A . . 120.8
C4 C3 C2 . . 119.51(17)
C4 C3 H3A . . 120.2
C2 C3 H3A . . 120.2
C3 C4 C5 . . 119.63(17)
C3 C4 H4A . . 120.2
C5 C4 H4A . . 120.2
N1 C5 C4 . . 121.03(16)
N1 C5 C5 . 2_655 115.91(9)
C4 C5 C5 . 2_655 123.05(11)
O2 C6 O1 . . 125.11(13)
O2 C6 C7 . . 118.57(12)
O1 C6 C7 . . 116.32(12)
C6 C7 S1 . . 114.48(10)
C6 C7 H7A . . 108.6
S1 C7 H7A . . 108.6
C6 C7 H7B . . 108.6
S1 C7 H7B . . 108.6
H7A C7 H7B . . 107.6
C9 C8 C10 . . 119.04(15)
C9 C8 S1 . . 120.80(13)
C10 C8 S1 . . 120.15(13)
C8 C9 C10 . 7_666 120.52(16)
C8 C9 H9A . . 119.7
C10 C9 H9A 7_666 . 119.7
C8 C10 C9 . 7_666 120.43(16)
C8 C10 H10A . . 119.8
C9 C10 H10A 7_666 . 119.8

loop_
_geom_bond_atom_site_label_1
_geom_bond_atom_site_label_2
_geom_bond_site_symmetry_2
_geom_bond_distance
_geom_bond_publ_flag
Zn1 O1W 2_655 2.0896(11) ?
Zn1 O1W . 2.0896(11) y
Zn1 N1 2_655 2.1477(13) ?
Zn1 N1 . 2.1477(13) y
Zn1 O1 2_655 2.1529(10) ?
Zn1 O1 . 2.1529(10) y
S1 C8 . 1.7861(16) ?
S1 C7 . 1.8095(15) ?
N1 C1 . 1.339(2) ?
N1 C5 . 1.3447(19) ?
O1W H1WA . 0.825(14) ?
O1W H1WB . 0.817(14) ?
O1 C6 . 1.2557(16) ?
O2 C6 . 1.2506(17) ?
C1 C2 . 1.388(3) ?
C1 H1A . 0.9300 ?
C2 C3 . 1.379(3) ?
C2 H2A . 0.9300 ?
C3 C4 . 1.367(3) ?
C3 H3A . 0.9300 ?
C4 C5 . 1.392(2) ?
C4 H4A . 0.9300 ?
C5 C5 2_655 1.478(4) ?
C6 C7 . 1.5247(19) ?
C7 H7A . 0.9700 ?
C7 H7B . 0.9700 ?
C8 C9 . 1.382(2) ?
C8 C10 . 1.387(2) ?
C9 C10 7_666 1.388(2) ?
C9 H9A . 0.9300 ?
C10 C9 7_666 1.388(2) ?
C10 H10A . 0.9300 ?

loop_
_geom_hbond_atom_site_label_D
_geom_hbond_atom_site_label_H
_geom_hbond_atom_site_label_A
_geom_hbond_site_symmetry_A
_geom_hbond_distance_DH
_geom_hbond_distance_HA
_geom_hbond_distance_DA
_geom_hbond_angle_DHA
O1W H1WA O2 6_565 0.825(14) 1.895(15) 2.7107(15) 169.7(19)
O1W H1WB O2 . 0.817(14) 1.862(15) 2.6582(16) 164(2)

loop_
_geom_torsion_atom_site_label_1
_geom_torsion_atom_site_label_2
_geom_torsion_atom_site_label_3
_geom_torsion_atom_site_label_4
_geom_torsion_site_symmetry_1
_geom_torsion_site_symmetry_4
_geom_torsion
O1W Zn1 N1 C1 2_655 . 7.41(13)
O1W Zn1 N1 C1 . . -157.1(2)
N1 Zn1 N1 C1 2_655 . -176.39(15)
O1 Zn1 N1 C1 2_655 . 94.13(13)
O1 Zn1 N1 C1 . . -85.55(13)
O1W Zn1 N1 C5 2_655 . -179.03(10)
O1W Zn1 N1 C5 . . 16.4(3)
N1 Zn1 N1 C5 2_655 . -2.82(7)
O1 Zn1 N1 C5 2_655 . -92.30(10)
O1 Zn1 N1 C5 . . 88.01(10)
O1W Zn1 O1 C6 2_655 . 63.39(12)
O1W Zn1 O1 C6 . . -35.15(12)
N1 Zn1 O1 C6 2_655 . -127.58(12)
N1 Zn1 O1 C6 . . 155.84(12)
O1 Zn1 O1 C6 2_655 . 14.13(13)
C5 N1 C1 C2 . . -0.6(2)
Zn1 N1 C1 C2 . . 172.80(13)
N1 C1 C2 C3 . . -1.7(3)
C1 C2 C3 C4 . . 1.9(3)
C2 C3 C4 C5 . . 0.0(3)
C1 N1 C5 C4 . . 2.5(2)
Zn1 N1 C5 C4 . . -171.45(11)
C1 N1 C5 C5 . 2_655 -178.37(15)
Zn1 N1 C5 C5 . 2_655 7.63(19)
C3 C4 C5 N1 . . -2.3(2)
C3 C4 C5 C5 . 2_655 178.72(18)
Zn1 O1 C6 O2 . . 1.0(2)
Zn1 O1 C6 C7 . . -179.21(9)
O2 C6 C7 S1 . . 51.79(17)
O1 C6 C7 S1 . . -128.01(12)
C8 S1 C7 C6 . . 55.61(13)
C7 S1 C8 C9 . . -80.93(14)
C7 S1 C8 C10 . . 100.14(14)
C10 C8 C9 C10 . 7_666 -1.0(3)
S1 C8 C9 C10 . 7_666 -179.94(13)
C9 C8 C10 C9 . 7_666 1.0(3)
S1 C8 C10 C9 . 7_666 179.95(13)
